data_7027724
loop_
_publ_author_name
'Thu\'ery, Pierre'
'Nierlich, Martine'
'Masci, Bernardo'
'Asfari, Zouhair'
'Vicens, Jacques'

_publ_section_title
;
 An unprecedented trigonal coordination geometry for the uranyl ion in its
 complex with p-tert-butylhexahomotrioxacalix[3]arene
;
_journal_issue 18
_journal_name_full 'Journal of the Chemical Society, Dalton Transactions'
_journal_page_first 3151
_journal_paper_doi 10.1039/a905939c
_journal_year 1999
_chemical_formula_sum 'C42 H67 N O11 U'
_chemical_formula_weight 1000.00
_space_group_IT_number 14
_symmetry_cell_setting monoclinic
_symmetry_space_group_name_Hall '-P 2ybc'
_symmetry_space_group_name_H-M 'P 1 21/c 1'
_atom_sites_solution_hydrogens geom
_atom_sites_solution_primary direct
_atom_sites_solution_secondary difmap
_audit_creation_method SHELXL-97
_cell_angle_alpha 90.00
_cell_angle_beta 91.844(9)
_cell_angle_gamma 90.00
_cell_formula_units_Z 4
_cell_length_a 16.464(3)
_cell_length_b 14.203(2)
_cell_length_c 19.590(2)
_cell_measurement_reflns_used 21286
_cell_measurement_temperature 270(2)
_cell_measurement_theta_max 23.25
_cell_measurement_theta_min 3.49
_cell_volume 4578.5(12)
_computing_cell_refinement 'HKL package (Otwinowski & Minor, 1997)'
_computing_data_collection 'Kappa-CCD software (Nonius, 1997)'
_computing_data_reduction 'HKL package (Otwinowski & Minor, 1997)'
_computing_molecular_graphics 'SHELXTL (Sheldrick, 1999)'
_computing_publication_material 'SHELXTL (Sheldrick, 1999)'
_computing_structure_refinement 'SHELXL-97 (Sheldrick, 1997)'
_computing_structure_solution 'SHELXS-97 (Sheldrick, 1990)'
_diffrn_ambient_temperature 270(2)
_diffrn_measured_fraction_theta_full 0.959
_diffrn_measured_fraction_theta_max 0.959
_diffrn_measurement_device_type 'Nonius Kappa-CCD'
_diffrn_measurement_method 'area detector'
_diffrn_radiation_monochromator graphite
_diffrn_radiation_source 'fine-focus sealed tube'
_diffrn_radiation_type MoK\a
_diffrn_radiation_wavelength 0.71073
_diffrn_reflns_av_R_equivalents 0.085
_diffrn_reflns_av_sigmaI/netI 0.087
_diffrn_reflns_limit_h_max 18
_diffrn_reflns_limit_h_min -18
_diffrn_reflns_limit_k_max 14
_diffrn_reflns_limit_k_min -15
_diffrn_reflns_limit_l_max 21
_diffrn_reflns_limit_l_min -21
_diffrn_reflns_number 21286
_diffrn_reflns_theta_full 23.25
_diffrn_reflns_theta_max 23.25
_diffrn_reflns_theta_min 3.49
_diffrn_standards_decay_% none
_exptl_absorpt_coefficient_mu 3.600
_exptl_absorpt_correction_T_max 0.371
_exptl_absorpt_correction_T_min 0.303
_exptl_absorpt_correction_type empirical
_exptl_absorpt_process_details 'MULABS (Spek, 1997)'
_exptl_crystal_colour 'translucent dark orange'
_exptl_crystal_density_diffrn 1.451
_exptl_crystal_density_meas ?
_exptl_crystal_description platelet
_exptl_crystal_F_000 2024
_exptl_crystal_size_max 0.32
_exptl_crystal_size_mid 0.25
_exptl_crystal_size_min 0.10
_refine_diff_density_max 3.319
_refine_diff_density_min -0.834
_refine_diff_density_rms 0.111
_refine_ls_extinction_method none
_refine_ls_goodness_of_fit_ref 1.078
_refine_ls_hydrogen_treatment mixed
_refine_ls_matrix_type full
_refine_ls_number_parameters 496
_refine_ls_number_reflns 6299
_refine_ls_number_restraints 138
_refine_ls_restrained_S_all 1.082
_refine_ls_R_factor_all 0.1384
_refine_ls_R_factor_gt 0.0816
_refine_ls_shift/su_max 0.000
_refine_ls_shift/su_mean 0.000
_refine_ls_structure_factor_coef Fsqd
_refine_ls_weighting_details 'calc w=1/[\s^2^(Fo^2^)+(0.0716P)^2^+20.3268P] where P=(Fo^2^+2Fc^2^)/3'
_refine_ls_weighting_scheme calc
_refine_ls_wR_factor_gt 0.1720
_refine_ls_wR_factor_ref 0.2008
_reflns_number_gt 3733
_reflns_number_total 6299
_reflns_threshold_expression >2sigma(I)
_cod_data_source_file 905939Csup1.cif
_cod_data_source_block 1
_cod_depositor_comments
;
The following automatic conversions were performed:

'_exptl_crystal_density_meas' value 'not measured' was changed to '?'
- the value is perceived as not measured.

Automatic conversion script
Id: cif_fix_values 3008 2015-01-20 13:52:24Z robertas 
;
_cod_original_cell_volume 4579(4)
_cod_original_sg_symbol_H-M P2(1)/c
_cod_database_code 7027724

loop_
_symmetry_equiv_pos_as_xyz
'x, y, z'
'-x, y+1/2, -z+1/2'
'-x, -y, -z'
'x, -y-1/2, z-1/2'

loop_
_atom_site_label
_atom_site_type_symbol
_atom_site_fract_x
_atom_site_fract_y
_atom_site_fract_z
_atom_site_U_iso_or_equiv
_atom_site_adp_type
_atom_site_occupancy
_atom_site_symmetry_multiplicity
_atom_site_calc_flag
_atom_site_refinement_flags
U U 0.24129(4) 0.24209(3) 0.21061(3) 0.0824(3) Uani 1 1 d D
O1 O 0.1256(7) 0.1679(7) 0.2307(5) 0.094(3) Uani 1 1 d .
O2 O 0.2488(9) 0.1041(8) 0.3312(7) 0.118(4) Uani 1 1 d .
O3 O 0.3558(6) 0.1705(8) 0.2246(5) 0.111(4) Uani 1 1 d DU
O4 O 0.3965(9) 0.3710(9) 0.2307(7) 0.140(6) Uani 1 1 d U
O5 O 0.2418(8) 0.3728(7) 0.1501(5) 0.105(4) Uani 1 1 d .
O6 O 0.0944(9) 0.3709(10) 0.2331(7) 0.133(5) Uani 1 1 d U
O7 O 0.2345(8) 0.1822(8) 0.1307(5) 0.109(4) Uani 1 1 d .
O8 O 0.2471(5) 0.3002(6) 0.2915(4) 0.065(2) Uani 1 1 d .
C1 C 0.0860(12) 0.1788(11) 0.2897(8) 0.090(5) Uani 1 1 d .
C2 C 0.1051(12) 0.1200(11) 0.3440(9) 0.096(5) Uani 1 1 d .
C3 C 0.0611(13) 0.1320(12) 0.4030(9) 0.100(6) Uani 1 1 d .
H3 H 0.0729 0.0927 0.4400 0.120 Uiso 1 1 calc R
C4 C -0.0001(13) 0.1999(12) 0.4097(9) 0.098(5) Uani 1 1 d .
C5 C -0.0105(11) 0.2608(11) 0.3567(8) 0.095(5) Uani 1 1 d .
H5 H -0.0476 0.3095 0.3617 0.115 Uiso 1 1 calc R
C6 C 0.0301(14) 0.2558(12) 0.2956(9) 0.106(6) Uani 1 1 d .
C7 C -0.0494(13) 0.2041(15) 0.4708(9) 0.133(8) Uani 1 1 d D
C8 C -0.1141(18) 0.279(2) 0.4677(14) 0.193(17) Uani 1 1 d D
H8A H -0.0911 0.3381 0.4823 0.289 Uiso 1 1 calc PR
H8B H -0.1571 0.2620 0.4973 0.289 Uiso 1 1 calc PR
H8C H -0.1354 0.2847 0.4217 0.289 Uiso 1 1 calc PR
C9 C 0.0035(15) 0.226(3) 0.5331(13) 0.194(17) Uani 1 1 d D
H9A H -0.0301 0.2402 0.5708 0.292 Uiso 1 1 calc R
H9B H 0.0377 0.2787 0.5239 0.292 Uiso 1 1 calc R
H9C H 0.0368 0.1720 0.5443 0.292 Uiso 1 1 calc R
C10 C -0.093(2) 0.1137(17) 0.4873(18) 0.23(2) Uani 1 1 d D
H10A H -0.1144 0.0860 0.4458 0.351 Uiso 1 1 calc PR
H10B H -0.1363 0.1268 0.5173 0.351 Uiso 1 1 calc PR
H10C H -0.0552 0.0708 0.5091 0.351 Uiso 1 1 calc PR
C11 C 0.1735(14) 0.0515(13) 0.3406(10) 0.111(6) Uani 1 1 d .
H11A H 0.1776 0.0150 0.3824 0.133 Uiso 1 1 calc R
H11B H 0.1640 0.0084 0.3027 0.133 Uiso 1 1 calc R
C12 C 0.3196(13) 0.0482(12) 0.3373(10) 0.106(6) Uani 1 1 d .
H12A H 0.3227 0.0060 0.2985 0.127 Uiso 1 1 calc R
H12B H 0.3186 0.0106 0.3786 0.127 Uiso 1 1 calc R
C13 C 0.3935(6) 0.1150(7) 0.3399(6) 0.096(6) Uani 1 1 d G
C14 C 0.4047(7) 0.1760(8) 0.2855(4) 0.096(5) Uani 1 1 d GDU
C15 C 0.4637(8) 0.2458(7) 0.2905(4) 0.094(5) Uani 1 1 d G
C16 C 0.5116(6) 0.2547(7) 0.3499(6) 0.101(5) Uani 1 1 d G
H16 H 0.5511 0.3014 0.3532 0.121 Uiso 1 1 calc R
C17 C 0.5004(7) 0.1937(8) 0.4043(4) 0.091(5) Uani 1 1 d G
C18 C 0.4414(7) 0.1238(7) 0.3993(5) 0.096(5) Uani 1 1 d G
H18 H 0.4339 0.0830 0.4357 0.116 Uiso 1 1 calc R
C19 C 0.5597(14) 0.1984(15) 0.4665(10) 0.111(6) Uani 1 1 d .
C20 C 0.512(2) 0.191(3) 0.5292(15) 0.244(16) Uani 1 1 d U
H20A H 0.5451 0.1645 0.5655 0.366 Uiso 1 1 calc R
H20B H 0.4655 0.1514 0.5205 0.366 Uiso 1 1 calc R
H20C H 0.4940 0.2526 0.5424 0.366 Uiso 1 1 calc R
C21 C 0.616(2) 0.274(3) 0.4682(18) 0.231(16) Uani 1 1 d U
H21A H 0.6601 0.2590 0.4393 0.346 Uiso 1 1 calc R
H21B H 0.6363 0.2827 0.5142 0.346 Uiso 1 1 calc R
H21C H 0.5894 0.3300 0.4523 0.346 Uiso 1 1 calc R
C22 C 0.610(2) 0.114(3) 0.475(2) 0.268(19) Uani 1 1 d U
H22A H 0.6656 0.1287 0.4653 0.402 Uiso 1 1 calc R
H22B H 0.5908 0.0658 0.4438 0.402 Uiso 1 1 calc R
H22C H 0.6074 0.0911 0.5209 0.402 Uiso 1 1 calc R
C23 C 0.4728(13) 0.3201(13) 0.2329(9) 0.114(7) Uani 1 1 d U
H23A H 0.5179 0.3623 0.2435 0.137 Uiso 1 1 calc R
H23B H 0.4820 0.2897 0.1895 0.137 Uiso 1 1 calc R
C24 C 0.3945(11) 0.4486(12) 0.1859(9) 0.100(5) Uani 1 1 d U
H24A H 0.3955 0.4273 0.1389 0.120 Uiso 1 1 calc R
H24B H 0.4412 0.4889 0.1948 0.120 Uiso 1 1 calc R
C25 C 0.3189(10) 0.5006(10) 0.1977(8) 0.069(4) Uani 1 1 d .
C26 C 0.2484(15) 0.4614(11) 0.1823(8) 0.095(6) Uani 1 1 d .
C27 C 0.1708(11) 0.5032(11) 0.1991(7) 0.081(4) Uani 1 1 d .
C28 C 0.1750(10) 0.5915(10) 0.2298(8) 0.077(4) Uani 1 1 d .
H28 H 0.1271 0.6224 0.2399 0.092 Uiso 1 1 calc R
C29 C 0.2491(9) 0.6348(9) 0.2459(7) 0.068(4) Uani 1 1 d .
C30 C 0.3200(9) 0.5902(11) 0.2282(7) 0.075(4) Uani 1 1 d .
H30 H 0.3695 0.6201 0.2367 0.090 Uiso 1 1 calc R
C31 C 0.2528(10) 0.7330(10) 0.2780(8) 0.085(4) Uani 1 1 d .
C32 C 0.3292(15) 0.7519(15) 0.3177(16) 0.174(12) Uani 1 1 d .
H32A H 0.3611 0.6954 0.3208 0.261 Uiso 1 1 calc R
H32B H 0.3165 0.7726 0.3628 0.261 Uiso 1 1 calc R
H32C H 0.3594 0.8001 0.2953 0.261 Uiso 1 1 calc R
C33 C 0.1849(18) 0.7483(16) 0.3280(16) 0.194(14) Uani 1 1 d .
H33A H 0.1754 0.6910 0.3524 0.291 Uiso 1 1 calc R
H33B H 0.1362 0.7667 0.3033 0.291 Uiso 1 1 calc R
H33C H 0.2006 0.7970 0.3598 0.291 Uiso 1 1 calc R
C34 C 0.2425(18) 0.8061(13) 0.2231(11) 0.162(10) Uani 1 1 d .
H34A H 0.2225 0.8633 0.2426 0.243 Uiso 1 1 calc R
H34B H 0.2045 0.7839 0.1886 0.243 Uiso 1 1 calc R
H34C H 0.2939 0.8180 0.2031 0.243 Uiso 1 1 calc R
C35 C 0.0935(12) 0.4511(11) 0.1871(9) 0.107(6) Uani 1 1 d .
H35A H 0.0475 0.4915 0.1961 0.128 Uiso 1 1 calc R
H35B H 0.0888 0.4299 0.1401 0.128 Uiso 1 1 calc R
C36 C 0.0211(13) 0.3217(15) 0.2384(9) 0.117(7) Uani 1 1 d .
H36A H 0.0088 0.2877 0.1964 0.141 Uiso 1 1 calc R
H36B H -0.0230 0.3653 0.2463 0.141 Uiso 1 1 calc R
N N 0.2525(13) 0.3826(13) 0.4185(8) 0.141(7) Uani 1 1 d D
C37 C 0.3403(13) 0.374(2) 0.436(2) 0.29(3) Uani 1 1 d D
H37A H 0.3634 0.3169 0.4181 0.348 Uiso 1 1 calc R
H37B H 0.3515 0.3783 0.4847 0.348 Uiso 1 1 calc R
C38 C 0.3701(19) 0.461(2) 0.3987(17) 0.227(15) Uani 1 1 d D
H38A H 0.3270 0.5060 0.3947 0.341 Uiso 1 1 calc R
H38B H 0.3869 0.4429 0.3540 0.341 Uiso 1 1 calc R
H38C H 0.4153 0.4876 0.4240 0.341 Uiso 1 1 calc R
C39 C 0.2083(19) 0.323(2) 0.467(3) 0.31(3) Uani 1 1 d D
H39A H 0.1546 0.3093 0.4475 0.367 Uiso 1 1 calc R
H39B H 0.2013 0.3580 0.5089 0.367 Uiso 1 1 calc R
C40 C 0.251(2) 0.2301(17) 0.4843(12) 0.184(13) Uani 1 1 d D
H40A H 0.2359 0.1837 0.4506 0.276 Uiso 1 1 calc R
H40B H 0.2352 0.2090 0.5285 0.276 Uiso 1 1 calc R
H40C H 0.3088 0.2394 0.4846 0.276 Uiso 1 1 calc R
C41 C 0.2271(18) 0.4809(14) 0.426(3) 0.37(3) Uani 1 1 d DU
H41A H 0.2527 0.5243 0.3955 0.450 Uiso 1 1 calc R
H41B H 0.2307 0.5037 0.4731 0.450 Uiso 1 1 calc R
C42 C 0.142(2) 0.451(3) 0.403(2) 0.21(2) Uani 1 1 d D
H42A H 0.1373 0.4539 0.3542 0.322 Uiso 1 1 calc R
H42B H 0.1029 0.4917 0.4227 0.322 Uiso 1 1 calc R
H42C H 0.1327 0.3872 0.4177 0.322 Uiso 1 1 calc R
O9 O 0.076(2) 0.014(2) 0.1502(18) 0.182(14) Uani 1 1 d D
O10 O 0.412(3) 0.010(2) 0.146(2) 0.208(17) Uani 1 1 d D
O11 O 0.251(4) -0.017(3) 0.098(3) 0.26(2) Uani 1 1 d D

loop_
_atom_site_aniso_label
_atom_site_aniso_U_11
_atom_site_aniso_U_22
_atom_site_aniso_U_33
_atom_site_aniso_U_23
_atom_site_aniso_U_13
_atom_site_aniso_U_12
U 0.1268(6) 0.0677(4) 0.0530(3) -0.0078(3) 0.0072(3) -0.0065(4)
O1 0.108(9) 0.096(7) 0.077(7) -0.016(6) 0.000(6) -0.036(6)
O2 0.142(13) 0.074(7) 0.140(11) -0.022(7) 0.012(9) -0.004(8)
O3 0.116(8) 0.142(8) 0.075(6) -0.039(6) 0.014(6) 0.004(6)
O4 0.149(12) 0.133(10) 0.141(11) 0.072(9) 0.083(10) 0.060(9)
O5 0.186(13) 0.072(6) 0.058(6) -0.007(5) 0.026(7) -0.016(7)
O6 0.126(11) 0.143(11) 0.127(10) 0.065(9) -0.047(8) -0.061(9)
O7 0.173(12) 0.095(8) 0.059(6) -0.016(6) -0.001(7) -0.006(8)
O8 0.074(6) 0.079(5) 0.043(5) -0.007(4) -0.006(4) 0.000(5)
C1 0.131(16) 0.066(10) 0.072(11) 0.000(8) 0.030(10) -0.050(10)
C2 0.133(17) 0.072(10) 0.085(12) 0.001(9) 0.010(11) -0.003(11)
C3 0.143(17) 0.086(11) 0.070(11) 0.014(8) -0.002(11) -0.003(11)
C4 0.138(17) 0.077(10) 0.080(11) 0.008(9) 0.016(11) 0.014(11)
C5 0.129(14) 0.084(11) 0.074(10) 0.007(9) 0.007(9) 0.009(10)
C6 0.168(18) 0.075(11) 0.073(11) 0.007(9) -0.007(11) -0.044(13)
C7 0.16(2) 0.146(18) 0.092(14) 0.022(13) 0.036(15) 0.039(17)
C8 0.20(3) 0.27(4) 0.12(2) 0.03(2) 0.10(2) 0.08(3)
C9 0.15(3) 0.35(4) 0.084(19) -0.01(3) 0.028(19) 0.02(3)
C10 0.30(4) 0.21(3) 0.21(3) -0.02(3) 0.17(3) -0.05(3)
C11 0.146(19) 0.090(12) 0.098(13) -0.019(10) 0.028(12) -0.022(14)
C12 0.141(18) 0.071(10) 0.105(14) -0.013(9) 0.001(12) 0.008(12)
C13 0.160(18) 0.059(9) 0.067(10) 0.004(8) 0.003(11) -0.002(10)
C14 0.108(14) 0.070(10) 0.110(14) -0.021(10) 0.006(11) 0.038(10)
C15 0.134(15) 0.078(11) 0.071(10) 0.010(9) 0.019(10) 0.015(11)
C16 0.122(14) 0.084(11) 0.099(13) 0.014(10) 0.033(11) 0.011(11)
C17 0.126(15) 0.076(10) 0.071(10) 0.004(8) -0.007(10) 0.010(10)
C18 0.126(16) 0.070(10) 0.093(13) 0.019(9) 0.009(11) -0.005(10)
C19 0.125(18) 0.107(14) 0.101(14) -0.001(11) 0.007(13) -0.020(13)
C20 0.22(3) 0.38(4) 0.12(2) -0.04(3) 0.00(2) -0.05(3)
C21 0.21(3) 0.27(3) 0.21(3) 0.06(2) -0.07(2) -0.09(3)
C22 0.27(4) 0.27(4) 0.26(3) -0.04(3) -0.11(3) 0.04(3)
C23 0.148(18) 0.116(13) 0.080(11) 0.016(10) 0.031(11) 0.058(13)
C24 0.105(14) 0.098(11) 0.100(12) 0.020(10) 0.035(10) 0.018(10)
C25 0.065(11) 0.066(9) 0.078(10) 0.005(7) 0.016(8) 0.000(8)
C26 0.15(2) 0.075(10) 0.062(10) 0.000(8) 0.016(11) 0.008(12)
C27 0.102(14) 0.081(10) 0.061(9) 0.003(8) -0.002(9) -0.009(10)
C28 0.066(11) 0.070(9) 0.093(11) 0.003(8) -0.019(8) 0.011(8)
C29 0.074(11) 0.064(8) 0.066(9) 0.004(6) 0.001(8) 0.002(8)
C30 0.053(10) 0.089(11) 0.083(10) 0.008(8) -0.002(8) -0.009(8)
C31 0.095(12) 0.077(9) 0.081(10) -0.003(8) 0.003(9) 0.002(9)
C32 0.14(2) 0.14(2) 0.23(3) -0.091(19) -0.05(2) 0.003(16)
C33 0.21(3) 0.135(19) 0.24(3) -0.098(19) 0.13(3) -0.018(18)
C34 0.29(3) 0.072(11) 0.121(17) -0.004(12) -0.014(19) 0.006(17)
C35 0.128(16) 0.083(11) 0.106(13) 0.019(10) -0.048(12) -0.022(11)
C36 0.127(18) 0.145(17) 0.078(12) 0.026(11) -0.020(11) -0.045(14)
N 0.19(2) 0.148(16) 0.088(12) -0.029(10) -0.010(12) 0.010(14)
C37 0.30(5) 0.28(5) 0.27(4) -0.13(4) -0.10(4) 0.00(4)
C38 0.27(4) 0.21(3) 0.20(3) 0.04(2) 0.01(3) 0.00(3)
C39 0.36(5) 0.34(5) 0.23(4) -0.01(4) 0.09(4) 0.01(4)
C40 0.30(4) 0.15(2) 0.105(16) -0.045(15) 0.02(2) 0.05(2)
C41 0.43(5) 0.34(5) 0.36(5) 0.02(4) -0.01(4) 0.02(4)
C42 0.25(4) 0.23(4) 0.17(3) -0.07(3) 0.02(3) -0.08(3)
O9 0.26(3) 0.12(2) 0.17(3) -0.045(18) -0.04(2) -0.08(2)
O10 0.27(4) 0.16(2) 0.20(3) -0.05(2) 0.09(3) 0.08(2)
O11 0.34(5) 0.21(3) 0.22(4) 0.04(3) 0.00(3) 0.00(3)

loop_
_atom_type_symbol
_atom_type_description
_atom_type_scat_dispersion_real
_atom_type_scat_dispersion_imag
_atom_type_scat_source
C C 0.0033 0.0016 'International Tables Vol C Tables 4.2.6.8 and 6.1.1.4'
H H 0.0000 0.0000 'International Tables Vol C Tables 4.2.6.8 and 6.1.1.4'
N N 0.0061 0.0033 'International Tables Vol C Tables 4.2.6.8 and 6.1.1.4'
O O 0.0106 0.0060 'International Tables Vol C Tables 4.2.6.8 and 6.1.1.4'
U U -9.6767 9.6646 'International Tables Vol C Tables 4.2.6.8 and 6.1.1.4'

loop_
_geom_angle_atom_site_label_1
_geom_angle_atom_site_label_2
_geom_angle_atom_site_label_3
_geom_angle
O8 U O7 178.9(5)
O8 U O3 94.8(4)
O7 U O3 85.2(5)
O8 U O5 95.0(4)
O7 U O5 86.0(4)
O3 U O5 116.6(5)
O8 U O1 94.8(4)
O7 U O1 84.2(5)
O3 U O1 120.4(5)
O5 U O1 120.8(5)
C1 O1 U 122.4(9)
C12 O2 C11 113.7(14)
C14 O3 U 123.5(7)
C24 O4 C23 114.3(13)
C26 O5 U 120.9(8)
C36 O6 C35 116.4(14)
O1 C1 C2 118.9(18)
O1 C1 C6 118.9(15)
C2 C1 C6 121.9(16)
C3 C2 C1 116.9(17)
C3 C2 C11 122.0(16)
C1 C2 C11 120.9(17)
C2 C3 C4 123.7(16)
C5 C4 C3 116.1(16)
C5 C4 C7 122.5(17)
C3 C4 C7 121.4(16)
C4 C5 C6 124.9(17)
C5 C6 C1 115.8(15)
C5 C6 C36 126(2)
C1 C6 C36 118.3(17)
C4 C7 C8 114.0(16)
C4 C7 C9 110.3(19)
C8 C7 C9 106.2(9)
C4 C7 C10 114.6(19)
C8 C7 C10 105.7(9)
C9 C7 C10 105.4(9)
O2 C11 C2 108.4(15)
O2 C12 C13 107.7(13)
C14 C13 C18 120.0
C14 C13 C12 118.8(11)
C18 C13 C12 120.6(11)
C13 C14 C15 120.0
C13 C14 O3 121.7(10)
C15 C14 O3 118.3(10)
C16 C15 C14 120.0
C16 C15 C23 118.7(12)
C14 C15 C23 121.1(12)
C17 C16 C15 120.0
C16 C17 C18 120.0
C16 C17 C19 119.0(11)
C18 C17 C19 120.8(11)
C17 C18 C13 120.0
C21 C19 C22 104(3)
C21 C19 C20 113(3)
C22 C19 C20 99(3)
C21 C19 C17 116.7(19)
C22 C19 C17 113(2)
C20 C19 C17 108(2)
O4 C23 C15 104.9(13)
O4 C24 C25 107.3(13)
C26 C25 C30 118.7(14)
C26 C25 C24 119.8(16)
C30 C25 C24 121.4(16)
C25 C26 O5 122.4(18)
C25 C26 C27 123.4(15)
O5 C26 C27 114.1(18)
C28 C27 C26 115.6(15)
C28 C27 C35 123.3(17)
C26 C27 C35 121.0(16)
C27 C28 C29 121.8(15)
C30 C29 C28 118.8(13)
C30 C29 C31 119.9(14)
C28 C29 C31 121.2(13)
C29 C30 C25 121.5(14)
C32 C31 C34 109.0(19)
C32 C31 C29 113.8(14)
C34 C31 C29 109.6(13)
C32 C31 C33 105(2)
C34 C31 C33 107.0(19)
C29 C31 C33 112.0(14)
O6 C35 C27 107.6(13)
O6 C36 C6 108.0(15)
C41 N C37 109.3(10)
C41 N C39 109.2(10)
C37 N C39 107.8(9)
N C37 C38 99.0(18)
N C39 C40 114(2)
N C41 C42 88(3)

loop_
_geom_bond_atom_site_label_1
_geom_bond_atom_site_label_2
_geom_bond_distance
U O8 1.787(8)
U O7 1.781(10)
U O3 2.152(8)
U O5 2.202(10)
U O1 2.222(11)
O1 C1 1.354(17)
O2 C12 1.41(2)
O2 C11 1.46(2)
O3 C14 1.419(8)
O4 C24 1.409(18)
O4 C23 1.45(2)
O5 C26 1.411(18)
O6 C36 1.40(2)
O6 C35 1.452(18)
C1 C2 1.38(2)
C1 C6 1.44(3)
C2 C3 1.40(2)
C2 C11 1.49(3)
C3 C4 1.40(2)
C4 C5 1.36(2)
C4 C7 1.47(2)
C5 C6 1.39(2)
C6 C36 1.46(2)
C7 C8 1.505(10)
C7 C9 1.509(10)
C7 C10 1.510(10)
C12 C13 1.54(2)
C13 C14 1.3900
C13 C18 1.3900
C14 C15 1.3900
C15 C16 1.3900
C15 C23 1.556(18)
C16 C17 1.3900
C17 C18 1.3900
C17 C19 1.54(2)
C19 C21 1.41(3)
C19 C22 1.47(4)
C19 C20 1.48(3)
C24 C25 1.47(2)
C25 C26 1.31(2)
C25 C30 1.41(2)
C26 C27 1.46(2)
C27 C28 1.39(2)
C27 C35 1.48(2)
C28 C29 1.393(19)
C29 C30 1.382(19)
C29 C31 1.530(19)
C31 C32 1.48(3)
C31 C34 1.50(2)
C31 C33 1.53(3)
N C41 1.467(10)
N C37 1.480(10)
N C39 1.481(10)
C37 C38 1.513(10)
C39 C40 1.527(10)
C41 C42 1.518(10)
